data_2011038
loop_
_publ_author_name
'Derrien, Gaelle'
'Tillard, Monique'
'Monconduit, Laure'
'Belin, Claude'

_publ_section_title
;
 Potassium barium bismuth oxide
;
_journal_issue 6
_journal_name_full 'Acta Crystallographica Section C'
_journal_page_first e232
_journal_page_last e232
_journal_paper_doi 10.1107/S0108270100006855
_journal_volume 56
_journal_year 2000
_chemical_formula_iupac 'K Ba4 Bi3 O'
_chemical_formula_moiety 'Ba4 Bi3 K O'
_chemical_formula_sum 'Ba4 Bi3 K O'
_chemical_formula_weight 1231.40
_chemical_name_systematic
;
 Potassium Barium Bismuth oxide
;
_space_group_IT_number 140
_symmetry_cell_setting tetragonal
_symmetry_space_group_name_Hall '-I 4 2c'
_symmetry_space_group_name_H-M 'I 4/m c m'
_audit_creation_method SHELXL-97
_cell_angle_alpha 90.00
_cell_angle_beta 90.00
_cell_angle_gamma 90.00
_cell_formula_units_Z 4
_cell_length_a 8.9600(10)
_cell_length_b 8.9600(10)
_cell_length_c 16.617(4)
_cell_measurement_reflns_used 25
_cell_measurement_temperature 293(2)
_cell_measurement_theta_max 18.5
_cell_measurement_theta_min 9.1
_cell_volume 1334.0(4)
_computing_cell_refinement 'CAD-4 Software'
_computing_data_collection 'CAD-4 Software (Enraf-Nonius, 1989)'
_computing_data_reduction 'local program'
_computing_structure_refinement 'SHELXL97 (Sheldrick, 1997)'
_computing_structure_solution 'SHELXS97 (Sheldrick, 1997)'
_diffrn_ambient_temperature 293(2)
_diffrn_measured_fraction_theta_full .487
_diffrn_measured_fraction_theta_max .487
_diffrn_measurement_device_type 'Nonius CAD-4'
_diffrn_measurement_method \w-\q
_diffrn_radiation_monochromator graphite
_diffrn_radiation_source 'fine-focus sealed tube'
_diffrn_radiation_type MoK\a
_diffrn_radiation_wavelength .71069
_diffrn_reflns_av_R_equivalents .057
_diffrn_reflns_av_sigmaI/netI .0902
_diffrn_reflns_limit_h_max 8
_diffrn_reflns_limit_h_min 0
_diffrn_reflns_limit_k_max 12
_diffrn_reflns_limit_k_min 0
_diffrn_reflns_limit_l_max 22
_diffrn_reflns_limit_l_min 0
_diffrn_reflns_number 830
_diffrn_reflns_theta_full 29.95
_diffrn_reflns_theta_max 29.95
_diffrn_reflns_theta_min 2.45
_diffrn_standards_decay_% 0
_diffrn_standards_interval_count 100
_diffrn_standards_number 3
_exptl_absorpt_coefficient_mu 51.298
_exptl_absorpt_correction_T_max .436
_exptl_absorpt_correction_T_min .102
_exptl_absorpt_correction_type numerical
_exptl_absorpt_process_details '(SHELX76; Sheldrick, 1976)'
_exptl_crystal_colour 'metallic light grey'
_exptl_crystal_density_diffrn 6.131
_exptl_crystal_density_method 'not measured'
_exptl_crystal_description 'triangular wedge'
_exptl_crystal_F_000 2000
_exptl_crystal_size_max .20
_exptl_crystal_size_mid .040
_exptl_crystal_size_min .015
_refine_diff_density_max 2.868
_refine_diff_density_min -2.420
_refine_ls_extinction_coef .00031(6)
_refine_ls_extinction_method SHELXL97
_refine_ls_goodness_of_fit_ref 1.064
_refine_ls_hydrogen_treatment none
_refine_ls_matrix_type full
_refine_ls_number_parameters 18
_refine_ls_number_reflns 495
_refine_ls_number_restraints 0
_refine_ls_restrained_S_all 1.064
_refine_ls_R_factor_all .072
_refine_ls_R_factor_gt .046
_refine_ls_shift/su_max <0.001
_refine_ls_shift/su_mean .000
_refine_ls_structure_factor_coef Fsqd
_refine_ls_weighting_details 'w = 1/[\s^2^(Fo^2^)+(0.0403P)^2^] where P = (Fo^2^+2Fc^2^)/3'
_refine_ls_weighting_scheme calc
_refine_ls_wR_factor_ref .112
_reflns_number_gt 381
_reflns_number_total 495
_reflns_threshold_expression I>2\s(I)
_cod_data_source_file qa0287.cif
_cod_data_source_block I
_cod_depositor_comments
;
The following automatic conversions were performed:

'_refine_ls_weighting_scheme' value 'calc w =
1/[\s^2^(Fo^2^)+(0.0403P)^2^] where P = (Fo^2^+2Fc^2^)/3' was changed
to 'calc'. New tag '_refine_ls_weighting_details' was created. The
value of the new tag was set to 'w = 1/[\s^2^(Fo^2^)+(0.0403P)^2^]
where P = (Fo^2^+2Fc^2^)/3'.

Automatic conversion script
Id: cif_fix_values 3143 2015-03-26 13:38:13Z robertas 
;
_cod_database_code 2011038
_cod_database_fobs_code 2011038

loop_
_symmetry_equiv_pos_as_xyz
'x, y, z'
'-x, -y, z'
'-x, y, z+1/2'
'x, -y, z+1/2'
'-y, x, z'
'y, -x, z'
'y, x, z+1/2'
'-y, -x, z+1/2'
'x+1/2, y+1/2, z+1/2'
'-x+1/2, -y+1/2, z+1/2'
'-x+1/2, y+1/2, z+1'
'x+1/2, -y+1/2, z+1'
'-y+1/2, x+1/2, z+1/2'
'y+1/2, -x+1/2, z+1/2'
'y+1/2, x+1/2, z+1'
'-y+1/2, -x+1/2, z+1'
'-x, -y, -z'
'x, y, -z'
'x, -y, -z-1/2'
'-x, y, -z-1/2'
'y, -x, -z'
'-y, x, -z'
'-y, -x, -z-1/2'
'y, x, -z-1/2'
'-x+1/2, -y+1/2, -z+1/2'
'x+1/2, y+1/2, -z+1/2'
'x+1/2, -y+1/2, -z'
'-x+1/2, y+1/2, -z'
'y+1/2, -x+1/2, -z+1/2'
'-y+1/2, x+1/2, -z+1/2'
'-y+1/2, -x+1/2, -z'
'y+1/2, x+1/2, -z'

loop_
_atom_site_label
_atom_site_fract_x
_atom_site_fract_y
_atom_site_fract_z
_atom_site_U_iso_or_equiv
_atom_site_adp_type
_atom_site_calc_flag
_atom_site_refinement_flags
_atom_site_occupancy
_atom_site_disorder_assembly
_atom_site_disorder_group
_atom_site_type_symbol
Bi1 .0000 .0000 .2500 .0201(5) Uani d S 1 . . Bi
Bi2 .62283(10) .12283(10) .0000 .0178(4) Uani d S 1 . . Bi
Ba -.34395(12) .15605(12) .34522(9) .0197(4) Uani d S 1 . . Ba
K .0000 .0000 .0000 .023(2) Uani d S 1 . . K
O .5000 .0000 .2500 .018(7) Uani d S 1 . . O

loop_
_atom_site_aniso_label
_atom_site_aniso_U_11
_atom_site_aniso_U_22
_atom_site_aniso_U_33
_atom_site_aniso_U_12
_atom_site_aniso_U_13
_atom_site_aniso_U_23
Bi1 .0149(5) .0149(5) .0306(10) .000 .000 .000
Bi2 .0164(4) .0164(4) .0206(6) -.0023(5) .000 .000
Ba .0181(5) .0181(5) .0229(7) -.0024(5) .0005(4) .0005(4)
K .011(3) .011(3) .047(7) .000 .000 .000
O .021(10) .021(10) .011(14) .000 .000 .000

loop_
_atom_type_symbol
_atom_type_description
_atom_type_scat_dispersion_real
_atom_type_scat_dispersion_imag
_atom_type_scat_source
K K .2009 .2494 'International Tables Vol C Tables 4.2.6.8 and 6.1.1.4'
Ba Ba -.3244 2.2819 'International Tables Vol C Tables 4.2.6.8 and 6.1.1.4'
Bi Bi -4.1077 10.2566 'International Tables Vol C Tables 4.2.6.8 and 6.1.1.4'
O O .0106 .0060 'International Tables Vol C Tables 4.2.6.8 and 6.1.1.4'

loop_
_geom_angle_atom_site_label_1
_geom_angle_atom_site_label_2
_geom_angle_atom_site_label_3
_geom_angle_site_symmetry_1
_geom_angle_site_symmetry_3
_geom_angle
_geom_angle_publ_flag
Ba Bi1 Ba 12_554 19_556 142.84(4) n
Ba Bi1 Ba 12_554 26_545 136.04(4) n
Ba Bi1 Ba 19_556 26_545 79.666(17) n
Ba Bi1 Ba 12_554 2 79.666(17) n
Ba Bi1 Ba 19_556 2 136.04(4) n
Ba Bi1 Ba 26_545 2 64.02(4) n
Ba Bi1 Ba 12_554 20_556 64.02(4) n
Ba Bi1 Ba 19_556 20_556 129.88(4) n
Ba Bi1 Ba 26_545 20_556 79.666(17) n
Ba Bi1 Ba 2 20_556 68.84(5) n
Ba Bi1 Ba 12_554 11_444 129.88(4) n
Ba Bi1 Ba 19_556 11_444 64.02(4) n
Ba Bi1 Ba 26_545 11_444 68.84(5) n
Ba Bi1 Ba 2 11_444 79.666(17) n
Ba Bi1 Ba 20_556 11_444 142.84(4) n
Ba Bi1 Ba 12_554 25_455 68.84(5) n
Ba Bi1 Ba 19_556 25_455 79.666(17) n
Ba Bi1 Ba 26_545 25_455 129.88(4) n
Ba Bi1 Ba 2 25_455 142.84(4) n
Ba Bi1 Ba 20_556 25_455 79.666(17) n
Ba Bi1 Ba 11_444 25_455 136.04(4) n
Ba Bi1 Ba 12_554 . 79.666(17) n
Ba Bi1 Ba 19_556 . 68.84(5) n
Ba Bi1 Ba 26_545 . 142.84(4) n
Ba Bi1 Ba 2 . 129.88(4) n
Ba Bi1 Ba 20_556 . 136.04(4) n
Ba Bi1 Ba 11_444 . 79.666(17) n
Ba Bi1 Ba 25_455 . 64.02(4) n
Ba Bi1 K 12_554 3 64.94(2) n
Ba Bi1 K 19_556 3 115.06(2) n
Ba Bi1 K 26_545 3 115.06(2) n
Ba Bi1 K 2 3 64.94(2) n
Ba Bi1 K 20_556 3 115.06(2) n
Ba Bi1 K 11_444 3 64.94(2) n
Ba Bi1 K 25_455 3 115.06(2) n
Ba Bi1 K . 3 64.94(2) n
Ba Bi1 K 12_554 . 115.06(2) n
Ba Bi1 K 19_556 . 64.94(2) n
Ba Bi1 K 26_545 . 64.94(2) n
Ba Bi1 K 2 . 115.06(2) n
Ba Bi1 K 20_556 . 64.94(2) n
Ba Bi1 K 11_444 . 115.06(2) n
Ba Bi1 K 25_455 . 64.94(2) n
Ba Bi1 K . . 115.06(2) n
K Bi1 K 3 . 180.0 n
Bi2 Bi2 K 17_655 11_554 116.962(19) n
Bi2 Bi2 K 17_655 1_655 116.962(19) n
K Bi2 K 11_554 1_655 126.08(4) n
Bi2 Bi2 Ba 17_655 3_554 64.37(2) n
K Bi2 Ba 11_554 3_554 72.921(19) n
K Bi2 Ba 1_655 3_554 133.31(2) n
Bi2 Bi2 Ba 17_655 4_654 64.37(2) n
K Bi2 Ba 11_554 4_654 133.31(2) n
K Bi2 Ba 1_655 4_654 72.921(19) n
Ba Bi2 Ba 3_554 4_654 66.67(5) n
Bi2 Bi2 Ba 17_655 20_556 64.37(2) n
K Bi2 Ba 11_554 20_556 72.921(19) n
K Bi2 Ba 1_655 20_556 133.31(2) n
Ba Bi2 Ba 3_554 20_556 91.25(5) n
Ba Bi2 Ba 4_654 20_556 128.74(4) n
Bi2 Bi2 Ba 17_655 19_656 64.37(2) n
K Bi2 Ba 11_554 19_656 133.31(2) n
K Bi2 Ba 1_655 19_656 72.921(19) n
Ba Bi2 Ba 3_554 19_656 128.74(4) n
Ba Bi2 Ba 4_654 19_656 91.25(5) n
Ba Bi2 Ba 20_556 19_656 66.67(5) n
Bi2 Bi2 Ba 17_655 25 137.45(3) n
K Bi2 Ba 11_554 25 70.49(2) n
K Bi2 Ba 1_655 25 70.49(2) n
Ba Bi2 Ba 3_554 25 143.32(2) n
Ba Bi2 Ba 4_654 25 143.32(2) n
Ba Bi2 Ba 20_556 25 80.52(3) n
Ba Bi2 Ba 19_656 25 80.52(3) n
Bi2 Bi2 Ba 17_655 10_554 137.45(3) n
K Bi2 Ba 11_554 10_554 70.49(2) n
K Bi2 Ba 1_655 10_554 70.49(2) n
Ba Bi2 Ba 3_554 10_554 80.52(3) n
Ba Bi2 Ba 4_654 10_554 80.52(3) n
Ba Bi2 Ba 20_556 10_554 143.32(2) n
Ba Bi2 Ba 19_656 10_554 143.32(2) n
Ba Bi2 Ba 25 10_554 85.10(6) n
O Ba Bi2 1_455 19_456 91.00(4) n
O Ba Bi2 1_455 3 91.00(4) n
Bi2 Ba Bi2 19_456 3 51.26(4) n
O Ba Bi1 1_455 . 89.09(3) n
Bi2 Ba Bi1 19_456 . 96.38(2) n
Bi2 Ba Bi1 3 . 147.63(3) n
O Ba Bi1 1_455 25_455 89.09(3) n
Bi2 Ba Bi1 19_456 25_455 147.63(3) n
Bi2 Ba Bi1 3 25_455 96.38(2) n
Bi1 Ba Bi1 . 25_455 115.98(4) n
O Ba Bi2 1_455 25 176.12(6) n
Bi2 Ba Bi2 19_456 25 85.50(4) n
Bi2 Ba Bi2 3 25 85.50(4) n
Bi1 Ba Bi2 . 25 92.96(3) n
Bi1 Ba Bi2 25_455 25 92.96(3) n
O Ba Ba 1_455 2_455 38.67(3) n
Bi2 Ba Ba 19_456 2_455 56.66(2) n
Bi2 Ba Ba 3 2_455 56.66(2) n
Bi1 Ba Ba . 2_455 108.58(2) n
Bi1 Ba Ba 25_455 2_455 108.58(2) n
Bi2 Ba Ba 25 2_455 137.45(3) n
O Ba Ba 1_455 25_455 88.29(6) n
Bi2 Ba Ba 19_456 25_455 154.36(2) n
Bi2 Ba Ba 3 25_455 154.36(2) n
Bi1 Ba Ba . 25_455 57.992(19) n
Bi1 Ba Ba 25_455 25_455 57.992(19) n
Bi2 Ba Ba 25 25_455 95.59(6) n
Ba Ba Ba 2_455 25_455 126.96(4) n
O Ba Ba 1_455 20_456 33.512(18) n
Bi2 Ba Ba 19_456 20_456 118.74(3) n
Bi2 Ba Ba 3 20_456 94.35(4) n
Bi1 Ba Ba . 20_456 103.23(5) n
Bi1 Ba Ba 25_455 20_456 55.58(2) n
Bi2 Ba Ba 25 20_456 148.394(10) n
Ba Ba Ba 2_455 20_456 62.08(2) n
Ba Ba Ba 25_455 20_456 71.50(5) n
O Ba Ba 1_455 19_556 33.512(18) n
Bi2 Ba Ba 19_456 19_556 94.35(4) n
Bi2 Ba Ba 3 19_556 118.74(3) n
Bi1 Ba Ba . 19_556 55.58(2) n
Bi1 Ba Ba 25_455 19_556 103.23(5) n
Bi2 Ba Ba 25 19_556 148.394(10) n
Ba Ba Ba 2_455 19_556 62.08(2) n
Ba Ba Ba 25_455 19_556 71.50(5) n
Ba Ba Ba 20_456 19_556 55.84(4) n
O Ba K 1_455 3 126.64(2) n
Bi2 Ba K 19_456 3 53.06(2) n
Bi2 Ba K 3 3 92.51(3) n
Bi1 Ba K . 3 62.294(16) n
Bi1 Ba K 25_455 3 143.04(4) n
Bi2 Ba K 25 3 52.011(18) n
Ba Ba K 2_455 3 106.264(19) n
Ba Ba K 25_455 3 108.37(4) n
Ba Ba K 20_456 3 158.99(2) n
Ba Ba K 19_556 3 103.63(3) n
O Ba K 1_455 9_455 126.64(2) n
Bi2 Ba K 19_456 9_455 92.51(3) n
Bi2 Ba K 3 9_455 53.06(2) n
Bi1 Ba K . 9_455 143.04(4) n
Bi1 Ba K 25_455 9_455 62.294(16) n
Bi2 Ba K 25 9_455 52.011(18) n
Ba Ba K 2_455 9_455 106.264(19) n
Ba Ba K 25_455 9_455 108.37(4) n
Ba Ba K 20_456 9_455 103.63(3) n
Ba Ba K 19_556 9_455 158.99(2) n
K Ba K 3 9_455 96.36(3) n
Bi2 K Bi2 27_455 11_544 180.0 n
Bi2 K Bi2 27_455 17_655 90.0 n
Bi2 K Bi2 11_544 17_655 90.0 n
Bi2 K Bi2 27_455 1_455 90.0 n
Bi2 K Bi2 11_544 1_455 90.0 n
Bi2 K Bi2 17_655 1_455 180.0 n
Bi2 K Bi1 27_455 . 90.0 n
Bi2 K Bi1 11_544 . 90.0 n
Bi2 K Bi1 17_655 . 90.0 n
Bi2 K Bi1 1_455 . 90.0 n
Bi2 K Bi1 27_455 17 90.0 n
Bi2 K Bi1 11_544 17 90.0 n
Bi2 K Bi1 17_655 17 90.0 n
Bi2 K Bi1 1_455 17 90.0 n
Bi1 K Bi1 . 17 180.0 n
Bi2 K Ba 27_455 4_554 122.50(2) n
Bi2 K Ba 11_544 4_554 57.50(2) n
Bi2 K Ba 17_655 4_554 125.98(2) n
Bi2 K Ba 1_455 4_554 54.02(2) n
Bi1 K Ba . 4_554 127.235(18) n
Bi1 K Ba 17 4_554 52.765(18) n
Bi2 K Ba 27_455 20_556 57.50(2) n
Bi2 K Ba 11_544 20_556 122.50(2) n
Bi2 K Ba 17_655 20_556 54.02(2) n
Bi2 K Ba 1_455 20_556 125.98(2) n
Bi1 K Ba . 20_556 52.765(18) n
Bi1 K Ba 17 20_556 127.235(18) n
Ba K Ba 4_554 20_556 180.0 n
Bi2 K Ba 27_455 9_544 125.98(2) n
Bi2 K Ba 11_544 9_544 54.02(2) n
Bi2 K Ba 17_655 9_544 57.50(2) n
Bi2 K Ba 1_455 9_544 122.50(2) n
Bi1 K Ba . 9_544 127.235(18) n
Bi1 K Ba 17 9_544 52.765(18) n
Ba K Ba 4_554 9_544 68.523(18) n
Ba K Ba 20_556 9_544 111.477(18) n
Bi2 K Ba 27_455 25_455 54.02(2) n
Bi2 K Ba 11_544 25_455 125.98(2) n
Bi2 K Ba 17_655 25_455 122.50(2) n
Bi2 K Ba 1_455 25_455 57.50(2) n
Bi1 K Ba . 25_455 52.765(18) n
Bi1 K Ba 17 25_455 127.235(18) n
Ba K Ba 4_554 25_455 111.477(18) n
Ba K Ba 20_556 25_455 68.523(18) n
Ba K Ba 9_544 25_455 180.0 n
Bi2 K Ba 27_455 3_554 57.50(2) n
Bi2 K Ba 11_544 3_554 122.50(2) n
Bi2 K Ba 17_655 3_554 54.02(2) n
Bi2 K Ba 1_455 3_554 125.98(2) n
Bi1 K Ba . 3_554 127.235(18) n
Bi1 K Ba 17 3_554 52.765(18) n
Ba K Ba 4_554 3_554 105.53(4) n
Ba K Ba 20_556 3_554 74.47(4) n
Ba K Ba 9_544 3_554 68.523(18) n
Ba K Ba 25_455 3_554 111.477(18) n
Bi2 K Ba 27_455 10_454 54.02(2) n
Bi2 K Ba 11_544 10_454 125.98(2) n
Bi2 K Ba 17_655 10_454 122.50(2) n
Bi2 K Ba 1_455 10_454 57.50(2) n
Bi1 K Ba . 10_454 127.235(18) n
Bi1 K Ba 17 10_454 52.765(18) n
Ba K Ba 4_554 10_454 68.523(18) n
Ba K Ba 20_556 10_454 111.477(18) n
Ba K Ba 9_544 10_454 105.53(4) n
Ba K Ba 25_455 10_454 74.47(4) n
Ba K Ba 3_554 10_454 68.523(18) n
Ba O Ba 1_655 20_556 112.98(4) n
Ba O Ba 1_655 19_656 112.98(4) n
Ba O Ba 20_556 19_656 102.67(7) n
Ba O Ba 1_655 2 102.67(7) n
Ba O Ba 20_556 2 112.98(4) n
Ba O Ba 19_656 2 112.98(4) n

loop_
_geom_bond_atom_site_label_1
_geom_bond_atom_site_label_2
_geom_bond_site_symmetry_2
_geom_bond_distance
_geom_bond_publ_flag
Bi1 Ba 12_554 3.7358(9) n
Bi1 Ba 19_556 3.7358(8) n
Bi1 Ba 26_545 3.7358(9) n
Bi1 Ba 2 3.7358(9) y
Bi1 Ba 20_556 3.7358(8) n
Bi1 Ba 11_444 3.7358(9) n
Bi1 Ba 25_455 3.7358(9) n
Bi1 Ba . 3.7358(9) n
Bi1 K 3 4.1543(10) n
Bi1 K . 4.1543(10) y
Bi2 Bi2 17_655 3.113(3) y
Bi2 K 11_554 3.5541(7) n
Bi2 K 1_655 3.5541(7) y
Bi2 Ba 3_554 3.5982(15) n
Bi2 Ba 4_654 3.5982(16) n
Bi2 Ba 20_556 3.5982(16) n
Bi2 Ba 19_656 3.5982(16) n
Bi2 Ba 25 3.8034(19) n
Bi2 Ba 10_554 3.8034(19) n
Ba O 1_455 2.5325(15) y
Ba Bi2 19_456 3.5982(15) n
Ba Bi2 3 3.5982(16) n
Ba Bi1 25_455 3.7358(9) n
Ba Bi2 25 3.8034(19) n
Ba Ba 2_455 3.955(3) n
Ba Ba 25_455 3.960(3) n
Ba Ba 20_456 4.223(3) n
Ba Ba 19_556 4.223(3) n
Ba K 3 4.2506(11) y
Ba K 9_455 4.2506(11) n
K Bi2 27_455 3.5541(7) n
K Bi2 11_544 3.5542(7) n
K Bi2 17_655 3.5541(7) n
K Bi2 1_455 3.5541(7) n
K Bi1 17 4.1543(10) n
K Ba 4_554 4.2506(11) n
K Ba 20_556 4.2506(11) n
K Ba 9_544 4.2506(11) n
K Ba 25_455 4.2506(11) n
K Ba 3_554 4.2506(11) n
K Ba 10_454 4.2506(11) n
O Ba 1_655 2.5325(15) n
O Ba 20_556 2.5325(15) n
O Ba 19_656 2.5325(15) n
O Ba 2 2.5325(15) n
